data_7114155
loop_
_publ_author_name
'Grapperhaus, Craig A.'
'Li, Ming'
'Mashuta, Mark S.'

_publ_section_title
;
 1,5-Bis(benzothiazolyl)-3-thiapentane and its asymmetric dinuclear Ag(i)
 complex with three distinct intermolecular-stacking
 interactionsElectronic supplementary information (ESI) available: 3D
 rotatable structures of 2 and 3. See
 http://www.rsc.org/suppdata/cc/b2/b204843d/
;
_journal_issue 16
_journal_name_full 'Chemical Communications'
_journal_page_first 1792
_journal_paper_doi 10.1039/b204843d
_journal_year 2002
_chemical_formula_moiety 'C38 H35 Ag2 N5 S6, C Cl2, 2(P F6)'
_chemical_formula_sum 'C39 H35 Ag2 Cl2 F12 N5 P2 S6'
_chemical_formula_weight 1342.66
_chemical_name_common '[(bbttp)Ag]2 CH3CN (PF6)2'
_chemical_name_systematic
; 
Di[1,5-bis(benzothiazolyl)-3-thiapentane silver(I)] acetonitrile
dihexafluorphosphate
;
_space_group_IT_number 2
_symmetry_cell_setting triclinic
_symmetry_space_group_name_Hall '-P 1'
_symmetry_space_group_name_H-M 'P -1'
_atom_sites_solution_hydrogens geom
_atom_sites_solution_primary direct
_atom_sites_solution_secondary difmap
_audit_creation_method SHELXL-97
_audit_update_record
;
March_12_2002 text and data added by Mark S. Mashuta
May_17_2002 text and data added by Mark S. Mashuta
;
_cell_angle_alpha 77.625(2)
_cell_angle_beta 117.474(2)
_cell_angle_gamma 112.922(2)
_cell_formula_units_Z 2
_cell_length_a 13.408(1)
_cell_length_b 16.540(2)
_cell_length_c 13.188(1)
_cell_measurement_reflns_used 5160
_cell_measurement_temperature 100(2)
_cell_measurement_theta_max 28.00
_cell_measurement_theta_min 2.68
_cell_volume 2387.8(4)
_computing_cell_refinement 'SAINT 6.2 (Bruker, 1994)'
_computing_data_collection 'SMART 5.624 (Bruker, 1994)'
_computing_data_reduction 'SAINT 6.2 (Bruker, 1994)'
_computing_molecular_graphics 'SHELXTL 6.12 (Bruker, 2001)'
_computing_publication_material 'SHELXTL 6.12 (Bruker, 2001)'
_computing_structure_refinement 'SHELXL-97 (Sheldrick, 1997)'
_computing_structure_solution 'SHELXS-97 (Sheldrick, 1990)'
_diffrn_ambient_temperature 100(2)
_diffrn_measured_fraction_theta_full 0.900
_diffrn_measured_fraction_theta_max 0.900
_diffrn_measurement_device_type 'SMART APEX CCD'
_diffrn_measurement_method '\w scans'
_diffrn_radiation_monochromator graphite
_diffrn_radiation_source 'normal-focus sealed tube'
_diffrn_radiation_type MoK\a
_diffrn_radiation_wavelength 0.71073
_diffrn_reflns_av_R_equivalents 0.022
_diffrn_reflns_av_sigmaI/netI 0.040
_diffrn_reflns_limit_h_max 16
_diffrn_reflns_limit_h_min -17
_diffrn_reflns_limit_k_max 20
_diffrn_reflns_limit_k_min -21
_diffrn_reflns_limit_l_max 17
_diffrn_reflns_limit_l_min -17
_diffrn_reflns_number 21070
_diffrn_reflns_theta_full 28.28
_diffrn_reflns_theta_max 28.28
_diffrn_reflns_theta_min 1.74
_diffrn_standards_decay_% 0
_diffrn_standards_interval_count 0
_diffrn_standards_interval_time 0
_diffrn_standards_number 0
_exptl_absorpt_coefficient_mu 1.346
_exptl_absorpt_correction_T_max 0.973
_exptl_absorpt_correction_T_min 0.748
_exptl_absorpt_correction_type multi-scan
_exptl_absorpt_process_details
;
Sheldrick, G. M.; SADABS (1996).

;
_exptl_crystal_colour colorless
_exptl_crystal_density_diffrn 1.867
_exptl_crystal_density_meas ?
_exptl_crystal_density_method 'not measured'
_exptl_crystal_description plate
_exptl_crystal_F_000 1332
_exptl_crystal_size_max 0.25
_exptl_crystal_size_mid 0.18
_exptl_crystal_size_min 0.02
_refine_diff_density_max 1.048
_refine_diff_density_min -0.646
_refine_diff_density_rms 0.095
_refine_ls_extinction_method none
_refine_ls_goodness_of_fit_ref 1.05
_refine_ls_hydrogen_treatment constr
_refine_ls_matrix_type full
_refine_ls_number_parameters 665
_refine_ls_number_reflns 10667
_refine_ls_number_restraints 0
_refine_ls_restrained_S_all 1.05
_refine_ls_R_factor_all 0.044
_refine_ls_R_factor_gt 0.033
_refine_ls_shift/su_max 0.032
_refine_ls_shift/su_mean 0.001
_refine_ls_structure_factor_coef Fsqd
_refine_ls_weighting_details 'calc w=1/[\s^2^(Fo^2^)+(0.0378P)^2^+0.9300P] where P=(Fo^2^+2Fc^2^)/3'
_refine_ls_weighting_scheme calc
_refine_ls_wR_factor_gt 0.077
_refine_ls_wR_factor_ref 0.079
_reflns_number_gt 8479
_reflns_number_total 10667
_reflns_threshold_expression >2sigma(I)
_cod_data_source_file b204843d.txt
_cod_data_source_block 3
_cod_depositor_comments
;
The following automatic conversions were performed:

'_symmetry_cell_setting' value 'Triclinic' changed to 'triclinic'
according to
/usr/data/users/saulius/automatic-downloads/retrospective/RSC/lib/dictionaries/cif_core.dic
dictionary named 'cif_core.dic' version 2.4.2 from 2011-04-26.

Automatic conversion script
Id: cif_fix_values 2281 2013-09-26 08:29:07Z andrius 

The following automatic conversions were performed:

'_exptl_crystal_density_meas' value 'not measured' was changed to '?'
- the value is perceived as not measured.

Automatic conversion script
Id: cif_fix_values 3008 2015-01-20 13:52:24Z robertas 
;
_cod_original_sg_symbol_H-M P-1
_cod_database_code 7114155

loop_
_symmetry_equiv_pos_as_xyz
'x, y, z'
'-x, -y, -z'

loop_
_atom_site_label
_atom_site_type_symbol
_atom_site_fract_x
_atom_site_fract_y
_atom_site_fract_z
_atom_site_U_iso_or_equiv
_atom_site_adp_type
_atom_site_occupancy
_atom_site_symmetry_multiplicity
_atom_site_calc_flag
_atom_site_refinement_flags
Ag1 Ag 0.768925(18) 0.428444(14) 0.617846(18) 0.02315(6) Uani 1 1 d .
Ag2 Ag 0.522259(18) 0.103408(15) 0.564355(18) 0.02459(6) Uani 1 1 d .
S1 S 1.06279(6) 0.41475(5) 0.99901(6) 0.02691(17) Uani 1 1 d .
S2 S 0.95801(6) 0.53132(5) 0.58823(6) 0.02364(16) Uani 1 1 d .
S3 S 0.56404(7) 0.59165(5) 0.30793(6) 0.02949(18) Uani 1 1 d .
S4 S 0.85561(6) 0.06484(5) 0.88241(6) 0.02177(15) Uani 1 1 d .
S5 S 0.69885(6) 0.26795(4) 0.56792(6) 0.01722(14) Uani 1 1 d .
S6 S 0.38599(6) 0.21030(5) 0.18694(6) 0.02090(15) Uani 1 1 d .
N1 N 0.8824(2) 0.42173(15) 0.80931(19) 0.0202(5) Uani 1 1 d .
N2 N 0.6413(2) 0.48946(15) 0.47944(19) 0.0206(5) Uani 1 1 d .
N3 N 0.65092(19) 0.06314(14) 0.72112(19) 0.0183(5) Uani 1 1 d .
N4 N 0.42219(19) 0.12678(14) 0.38211(19) 0.0178(5) Uani 1 1 d .
N5 N 0.4224(2) 0.16256(18) 0.6421(2) 0.0329(6) Uani 1 1 d .
C1 C 0.9260(2) 0.33539(19) 0.9815(2) 0.0216(6) Uani 1 1 d .
C2 C 0.8973(3) 0.2652(2) 1.0539(3) 0.0279(7) Uani 1 1 d .
H2 H 0.9563 0.2563 1.1269 0.030(9) Uiso 1 1 calc R
C3 C 0.7815(3) 0.2088(2) 1.0173(3) 0.0299(7) Uani 1 1 d .
H3 H 0.7604 0.1601 1.0654 0.026(8) Uiso 1 1 calc R
C4 C 0.6942(3) 0.2221(2) 0.9103(3) 0.0295(7) Uani 1 1 d .
H4 H 0.6147 0.1821 0.8869 0.038(9) Uiso 1 1 calc R
C5 C 0.7214(3) 0.29214(19) 0.8384(2) 0.0248(6) Uani 1 1 d .
H5 H 0.6617 0.3012 0.7660 0.016(7) Uiso 1 1 calc R
C6 C 0.8390(2) 0.34945(18) 0.8744(2) 0.0200(6) Uani 1 1 d .
C7 C 0.9967(2) 0.46061(18) 0.8638(2) 0.0214(6) Uani 1 1 d .
C8 C 1.0766(2) 0.53766(19) 0.8225(3) 0.0268(7) Uani 1 1 d .
H8A H 1.1266 0.5163 0.8057 0.019(7) Uiso 1 1 calc R
H8B H 1.1308 0.5785 0.8857 0.038(9) Uiso 1 1 calc R
C9 C 1.0157(3) 0.58916(19) 0.7175(2) 0.0259(6) Uani 1 1 d .
H9A H 1.0734 0.6480 0.7131 0.039(9) Uiso 1 1 calc R
H9B H 0.9493 0.5972 0.7236 0.030(9) Uiso 1 1 calc R
C10 C 0.4624(3) 0.49106(19) 0.3219(2) 0.0241(6) Uani 1 1 d .
C11 C 0.3409(3) 0.4553(2) 0.2516(3) 0.0317(7) Uani 1 1 d .
H11 H 0.3016 0.4874 0.1863 0.039(9) Uiso 1 1 calc R
C12 C 0.2801(3) 0.3716(2) 0.2807(3) 0.0324(7) Uani 1 1 d .
H12 H 0.1978 0.3453 0.2336 0.041(10) Uiso 1 1 calc R
C13 C 0.3365(3) 0.3249(2) 0.3774(3) 0.0263(7) Uani 1 1 d .
H13 H 0.2919 0.2678 0.3954 0.017(7) Uiso 1 1 calc R
C14 C 0.4560(2) 0.36046(18) 0.4473(2) 0.0220(6) Uani 1 1 d .
H14 H 0.4941 0.3285 0.5135 0.017(7) Uiso 1 1 calc R
C15 C 0.5199(2) 0.44419(18) 0.4190(2) 0.0208(6) Uani 1 1 d .
C16 C 0.6765(2) 0.56606(18) 0.4311(2) 0.0212(6) Uani 1 1 d .
C17 C 0.7997(3) 0.63173(19) 0.4754(3) 0.0279(7) Uani 1 1 d .
H17A H 0.8223 0.6436 0.5549 0.036(9) Uiso 1 1 calc R
H17B H 0.7973 0.6873 0.4293 0.025(8) Uiso 1 1 calc R
C18 C 0.8986(3) 0.6069(2) 0.4749(3) 0.0281(7) Uani 1 1 d .
H18A H 0.9657 0.6617 0.4781 0.027(8) Uiso 1 1 calc R
H18B H 0.8674 0.5808 0.4007 0.027(8) Uiso 1 1 calc R
C19 C 0.7312(2) 0.01092(18) 0.9115(2) 0.0209(6) Uani 1 1 d .
C20 C 0.7239(3) -0.0345(2) 1.0115(3) 0.0274(7) Uani 1 1 d .
H20 H 0.7934 -0.0389 1.0770 0.023(8) Uiso 1 1 calc R
C21 C 0.6129(3) -0.0728(2) 1.0117(3) 0.0300(7) Uani 1 1 d .
H21 H 0.6056 -0.1047 1.0785 0.041(10) Uiso 1 1 calc R
C22 C 0.5103(3) -0.0659(2) 0.9161(3) 0.0287(7) Uani 1 1 d .
H22 H 0.4349 -0.0925 0.9193 0.037(9) Uiso 1 1 calc R
C23 C 0.5171(2) -0.02118(18) 0.8176(2) 0.0226(6) Uani 1 1 d .
H23 H 0.4474 -0.0166 0.7526 0.020(7) Uiso 1 1 calc R
C24 C 0.6290(2) 0.01725(17) 0.8156(2) 0.0193(6) Uani 1 1 d .
C25 C 0.7643(2) 0.09072(17) 0.7444(2) 0.0181(6) Uani 1 1 d .
C26 C 0.8165(2) 0.14099(17) 0.6618(2) 0.0191(6) Uani 1 1 d .
H26A H 0.7635 0.1155 0.5857 0.023(8) Uiso 1 1 calc R
H26B H 0.8946 0.1339 0.6868 0.017(7) Uiso 1 1 calc R
C27 C 0.8342(2) 0.23945(17) 0.6503(2) 0.0193(6) Uani 1 1 d .
H27A H 0.8901 0.2703 0.6139 0.017(7) Uiso 1 1 calc R
H27B H 0.8724 0.2619 0.7279 0.014(7) Uiso 1 1 calc R
C28 C 0.2639(2) 0.15663(17) 0.2194(2) 0.0172(5) Uani 1 1 d .
C29 C 0.1454(2) 0.15252(18) 0.1551(2) 0.0209(6) Uani 1 1 d .
H29 H 0.1209 0.1813 0.0817 0.018(7) Uiso 1 1 calc R
C30 C 0.0650(2) 0.10518(18) 0.2018(2) 0.0218(6) Uani 1 1 d .
H30 H -0.0164 0.1009 0.1592 0.024(8) Uiso 1 1 calc R
C31 C 0.1003(2) 0.06319(18) 0.3106(2) 0.0212(6) Uani 1 1 d .
H31 H 0.0429 0.0314 0.3406 0.023(8) Uiso 1 1 calc R
C32 C 0.2180(2) 0.06762(17) 0.3745(2) 0.0178(6) Uani 1 1 d .
H32 H 0.2420 0.0390 0.4481 0.018(7) Uiso 1 1 calc R
C33 C 0.3007(2) 0.11515(17) 0.3286(2) 0.0165(5) Uani 1 1 d .
C34 C 0.4764(2) 0.17487(18) 0.3176(2) 0.0187(6) Uani 1 1 d .
C35 C 0.6068(2) 0.1991(2) 0.3505(2) 0.0232(6) Uani 1 1 d .
H35A H 0.6196 0.2090 0.2800 0.025(8) Uiso 1 1 calc R
H35B H 0.6330 0.1491 0.3949 0.015(7) Uiso 1 1 calc R
C36 C 0.6853(2) 0.28172(19) 0.4217(2) 0.0229(6) Uani 1 1 d .
H36A H 0.6519 0.3295 0.3820 0.032(9) Uiso 1 1 calc R
H36B H 0.7661 0.3007 0.4244 0.026(8) Uiso 1 1 calc R
C37 C 0.3373(3) 0.15055(19) 0.6503(2) 0.0253(6) Uani 1 1 d .
C38 C 0.2269(3) 0.1341(2) 0.6596(3) 0.0372(8) Uani 1 1 d .
H38A H 0.1657 0.1426 0.5840 0.050(11) Uiso 1 1 calc R
H38B H 0.2408 0.1751 0.7123 0.041(10) Uiso 1 1 calc R
H38C H 0.1997 0.0737 0.6886 0.050(11) Uiso 1 1 calc R
P1 P 0.12581(6) 0.86423(5) 0.63177(6) 0.01986(15) Uani 1 1 d .
F1 F 0.00928(15) 0.79628(11) 0.64690(15) 0.0321(4) Uani 1 1 d .
F2 F 0.24277(14) 0.93189(11) 0.61578(14) 0.0285(4) Uani 1 1 d .
F3 F 0.20325(15) 0.80603(11) 0.72221(15) 0.0329(4) Uani 1 1 d .
F4 F 0.05005(15) 0.92293(12) 0.54247(15) 0.0362(4) Uani 1 1 d .
F5 F 0.15624(15) 0.91950(11) 0.73395(14) 0.0309(4) Uani 1 1 d .
F6 F 0.09733(18) 0.80857(12) 0.53037(16) 0.0419(5) Uani 1 1 d .
P2 P 0.17559(7) 0.28712(5) 0.85320(7) 0.02638(18) Uani 1 1 d .
F7 F 0.09951(16) 0.24185(13) 0.73215(15) 0.0371(4) Uani 1 1 d .
F8 F 0.25159(17) 0.33245(17) 0.97386(17) 0.0558(6) Uani 1 1 d .
F9 F 0.06098(17) 0.25133(16) 0.87969(17) 0.0528(6) Uani 1 1 d .
F10 F 0.2875(2) 0.3239(2) 0.8253(2) 0.1029(12) Uani 1 1 d .
F11 F 0.1382(3) 0.37143(15) 0.7933(2) 0.0785(9) Uani 1 1 d .
F12 F 0.2073(3) 0.20268(19) 0.9128(2) 0.0896(10) Uani 1 1 d .
C50 C 0.5471(5) 0.4078(4) 0.0246(4) 0.0861(18) Uani 1 1 d .
Cl1A Cl 0.6131(2) 0.43278(16) 0.1688(2) 0.0468(6) Uani 0.70 1 d P
Cl1B Cl 0.5850(9) 0.4335(7) 0.1697(9) 0.029(2) Uiso 0.15 1 d P
Cl1C Cl 0.605(4) 0.423(3) 0.144(3) 0.03(2) Uiso 0.15 1 d P
Cl2A Cl 0.6033(2) 0.3363(2) 0.0033(3) 0.0726(9) Uani 0.70 1 d P
Cl2B Cl 0.6183(8) 0.3135(6) 0.0690(8) 0.059(3) Uiso 0.15 1 d P
Cl2C Cl 0.6189(12) 0.3675(7) -0.0132(13) 0.059(4) Uiso 0.15 1 d P

loop_
_atom_site_aniso_label
_atom_site_aniso_U_11
_atom_site_aniso_U_22
_atom_site_aniso_U_33
_atom_site_aniso_U_23
_atom_site_aniso_U_13
_atom_site_aniso_U_12
Ag1 0.02057(11) 0.01719(11) 0.02039(12) 0.00175(8) 0.00272(9) 0.00373(8)
Ag2 0.01529(11) 0.02836(13) 0.02110(12) 0.00614(9) 0.00397(9) 0.00665(9)
S1 0.0222(4) 0.0321(4) 0.0202(4) -0.0034(3) 0.0020(3) 0.0103(3)
S2 0.0230(4) 0.0260(4) 0.0228(4) 0.0000(3) 0.0112(3) 0.0078(3)
S3 0.0295(4) 0.0267(4) 0.0229(4) 0.0059(3) 0.0058(3) 0.0102(3)
S4 0.0169(3) 0.0233(4) 0.0203(4) 0.0012(3) 0.0046(3) 0.0070(3)
S5 0.0146(3) 0.0157(3) 0.0181(3) -0.0008(3) 0.0045(3) 0.0045(3)
S6 0.0157(3) 0.0268(4) 0.0176(3) 0.0004(3) 0.0068(3) 0.0054(3)
N1 0.0198(12) 0.0218(12) 0.0180(12) -0.0028(9) 0.0070(10) 0.0060(10)
N2 0.0209(12) 0.0198(12) 0.0203(12) -0.0004(9) 0.0068(10) 0.0085(10)
N3 0.0174(11) 0.0167(12) 0.0196(12) -0.0006(9) 0.0060(10) 0.0067(9)
N4 0.0160(11) 0.0178(12) 0.0178(12) -0.0034(9) 0.0042(9) 0.0060(9)
N5 0.0317(15) 0.0397(16) 0.0317(15) -0.0037(12) 0.0145(12) 0.0138(13)
C1 0.0230(14) 0.0268(15) 0.0176(14) -0.0041(12) 0.0060(12) 0.0125(12)
C2 0.0386(18) 0.0304(17) 0.0209(16) 0.0048(12) 0.0124(14) 0.0211(15)
C3 0.047(2) 0.0246(16) 0.0273(17) 0.0049(13) 0.0225(15) 0.0153(15)
C4 0.0326(17) 0.0281(17) 0.0296(17) -0.0029(13) 0.0185(14) 0.0046(14)
C5 0.0230(15) 0.0291(16) 0.0204(15) -0.0019(12) 0.0081(12) 0.0079(13)
C6 0.0252(15) 0.0218(14) 0.0161(14) -0.0015(11) 0.0092(12) 0.0101(12)
C7 0.0205(14) 0.0222(15) 0.0197(14) -0.0044(11) 0.0054(12) 0.0074(12)
C8 0.0195(15) 0.0275(16) 0.0281(16) -0.0078(13) 0.0067(13) 0.0031(12)
C9 0.0254(15) 0.0208(15) 0.0285(16) -0.0045(12) 0.0104(13) 0.0040(12)
C10 0.0255(15) 0.0267(16) 0.0190(15) -0.0022(12) 0.0071(12) 0.0097(13)
C11 0.0302(17) 0.0333(18) 0.0242(17) -0.0008(13) 0.0029(14) 0.0140(14)
C12 0.0232(16) 0.0359(19) 0.0295(18) -0.0110(14) 0.0028(14) 0.0066(14)
C13 0.0256(16) 0.0234(16) 0.0309(17) -0.0055(13) 0.0124(13) 0.0062(13)
C14 0.0226(14) 0.0206(14) 0.0244(15) -0.0003(12) 0.0096(12) 0.0095(12)
C15 0.0217(14) 0.0228(15) 0.0198(14) -0.0027(11) 0.0066(12) 0.0112(12)
C16 0.0234(14) 0.0214(15) 0.0186(14) 0.0016(11) 0.0072(12) 0.0107(12)
C17 0.0290(16) 0.0191(15) 0.0286(17) 0.0058(12) 0.0094(13) 0.0081(13)
C18 0.0261(16) 0.0294(17) 0.0237(16) 0.0051(13) 0.0122(13) 0.0053(13)
C19 0.0205(14) 0.0185(14) 0.0230(15) -0.0020(11) 0.0094(12) 0.0049(11)
C20 0.0275(16) 0.0282(16) 0.0203(15) 0.0005(12) 0.0065(13) 0.0085(13)
C21 0.0330(17) 0.0314(17) 0.0240(16) 0.0028(13) 0.0150(14) 0.0075(14)
C22 0.0278(16) 0.0285(17) 0.0318(17) -0.0001(13) 0.0176(14) 0.0056(13)
C23 0.0196(14) 0.0230(15) 0.0235(15) -0.0016(12) 0.0069(12) 0.0078(12)
C24 0.0209(14) 0.0165(14) 0.0192(14) -0.0017(11) 0.0068(11) 0.0065(11)
C25 0.0206(14) 0.0151(13) 0.0187(14) -0.0004(10) 0.0061(11) 0.0088(11)
C26 0.0182(14) 0.0216(14) 0.0188(14) 0.0009(11) 0.0062(11) 0.0107(11)
C27 0.0133(13) 0.0194(14) 0.0209(14) -0.0007(11) 0.0045(11) 0.0047(11)
C28 0.0153(13) 0.0155(13) 0.0193(14) -0.0012(10) 0.0074(11) 0.0034(10)
C29 0.0205(14) 0.0236(15) 0.0169(14) 0.0011(11) 0.0059(11) 0.0093(12)
C30 0.0149(13) 0.0242(15) 0.0244(15) -0.0007(12) 0.0065(12) 0.0071(11)
C31 0.0211(14) 0.0181(14) 0.0255(15) -0.0004(11) 0.0127(12) 0.0043(11)
C32 0.0217(14) 0.0144(13) 0.0165(14) 0.0002(10) 0.0078(11) 0.0059(11)
C33 0.0142(13) 0.0145(13) 0.0195(14) -0.0054(10) 0.0034(11) 0.0056(10)
C34 0.0151(13) 0.0220(14) 0.0173(14) -0.0061(11) 0.0036(11) 0.0057(11)
C35 0.0175(14) 0.0340(17) 0.0189(15) -0.0037(12) 0.0063(12) 0.0098(12)
C36 0.0170(14) 0.0267(16) 0.0189(15) 0.0002(12) 0.0066(12) 0.0032(12)
C37 0.0303(17) 0.0225(15) 0.0215(15) -0.0007(12) 0.0077(13) 0.0115(13)
C38 0.0285(17) 0.0283(18) 0.056(2) -0.0014(16) 0.0196(17) 0.0092(14)
P1 0.0182(4) 0.0212(4) 0.0205(4) 0.0006(3) 0.0095(3) 0.0060(3)
F1 0.0247(9) 0.0309(10) 0.0415(11) -0.0006(8) 0.0211(8) 0.0016(8)
F2 0.0202(8) 0.0294(9) 0.0338(10) 0.0079(8) 0.0146(8) 0.0069(7)
F3 0.0353(10) 0.0313(10) 0.0428(11) 0.0153(8) 0.0243(9) 0.0208(8)
F4 0.0251(9) 0.0462(11) 0.0315(10) 0.0128(8) 0.0074(8) 0.0191(8)
F5 0.0372(10) 0.0296(10) 0.0278(10) -0.0056(7) 0.0143(8) 0.0100(8)
F6 0.0526(12) 0.0392(11) 0.0394(11) -0.0136(9) 0.0295(10) 0.0022(9)
P2 0.0209(4) 0.0339(4) 0.0227(4) 0.0023(3) 0.0095(3) 0.0089(3)
F7 0.0312(10) 0.0472(12) 0.0315(10) -0.0090(9) 0.0071(8) 0.0155(9)
F8 0.0283(11) 0.0955(18) 0.0363(12) -0.0270(12) 0.0061(9) 0.0102(11)
F9 0.0294(11) 0.0840(17) 0.0410(12) -0.0102(11) 0.0171(9) 0.0084(11)
F10 0.0356(13) 0.183(3) 0.0788(19) -0.069(2) 0.0391(13) -0.0264(16)
F11 0.157(3) 0.0430(14) 0.0535(15) 0.0171(11) 0.0537(17) 0.0492(16)
F12 0.149(3) 0.097(2) 0.0517(16) 0.0195(14) 0.0266(17) 0.100(2)
C50 0.093(4) 0.148(5) 0.046(3) -0.017(3) 0.008(3) 0.088(4)
Cl1A 0.0389(11) 0.0517(10) 0.0512(10) -0.0073(6) 0.0269(9) 0.0040(9)
Cl2A 0.0369(10) 0.075(2) 0.102(2) -0.0491(19) 0.0017(12) 0.0254(13)

loop_
_atom_type_symbol
_atom_type_description
_atom_type_scat_dispersion_real
_atom_type_scat_dispersion_imag
_atom_type_scat_source
C C 0.0033 0.0016 'International Tables Vol C Tables 4.2.6.8 and 6.1.1.4'
H H 0.0000 0.0000 'International Tables Vol C Tables 4.2.6.8 and 6.1.1.4'
N N 0.0061 0.0033 'International Tables Vol C Tables 4.2.6.8 and 6.1.1.4'
F F 0.0171 0.0103 'International Tables Vol C Tables 4.2.6.8 and 6.1.1.4'
P P 0.1023 0.0942 'International Tables Vol C Tables 4.2.6.8 and 6.1.1.4'
S S 0.1246 0.1234 'International Tables Vol C Tables 4.2.6.8 and 6.1.1.4'
Cl Cl 0.1484 0.1585 'International Tables Vol C Tables 4.2.6.8 and 6.1.1.4'
Ag Ag -0.8971 1.1015 'International Tables Vol C Tables 4.2.6.8 and 6.1.1.4'

loop_
_geom_angle_atom_site_label_1
_geom_angle_atom_site_label_2
_geom_angle_atom_site_label_3
_geom_angle
_geom_angle_publ_flag
N2 Ag1 N1 144.77(8) yes
N2 Ag1 S5 107.14(6) yes
N1 Ag1 S5 101.14(6) yes
N2 Ag1 S2 96.90(6) yes
N1 Ag1 S2 89.66(6) yes
S5 Ag1 S2 114.96(2) yes
N3 Ag2 N4 159.83(8) yes
N3 Ag2 N5 101.44(9) yes
N4 Ag2 N5 98.73(8) yes
N3 Ag2 S5 89.46(6) yes
N4 Ag2 S5 89.21(6) yes
N5 Ag2 S5 93.39(6) yes
C1 S1 C7 90.16(13) no
C18 S2 C9 102.87(14) no
C18 S2 Ag1 101.49(10) no
C9 S2 Ag1 91.84(10) no
C10 S3 C16 90.02(14) no
C19 S4 C25 89.76(13) no
C27 S5 C36 103.45(13) no
C27 S5 Ag1 102.40(9) no
C36 S5 Ag1 101.14(10) no
C27 S5 Ag2 100.98(9) no
C36 S5 Ag2 102.00(9) no
Ag1 S5 Ag2 142.01(3) yes
C34 S6 C28 90.00(13) no
C7 N1 C6 111.3(2) no
C7 N1 Ag1 127.54(19) no
C6 N1 Ag1 118.03(17) no
C16 N2 C15 112.1(2) no
C16 N2 Ag1 122.42(19) no
C15 N2 Ag1 124.14(18) no
C25 N3 C24 111.4(2) no
C25 N3 Ag2 122.12(18) no
C24 N3 Ag2 125.80(17) no
C34 N4 C33 111.4(2) no
C34 N4 Ag2 121.28(18) no
C33 N4 Ag2 125.15(18) no
C37 N5 Ag2 144.8(2) no
C2 C1 C6 121.0(3) no
C2 C1 S1 129.8(2) no
C6 C1 S1 109.2(2) no
C3 C2 C1 118.3(3) no
C3 C2 H2 120.8 no
C1 C2 H2 120.8 no
C2 C3 C4 121.0(3) no
C2 C3 H3 119.5 no
C4 C3 H3 119.5 no
C5 C4 C3 121.1(3) no
C5 C4 H4 119.5 no
C3 C4 H4 119.5 no
C4 C5 C6 118.4(3) no
C4 C5 H5 120.8 no
C6 C5 H5 120.8 no
C5 C6 C1 120.1(3) no
C5 C6 N1 125.4(3) no
C1 C6 N1 114.4(2) no
N1 C7 C8 127.7(3) no
N1 C7 S1 115.0(2) no
C8 C7 S1 117.3(2) no
C7 C8 C9 116.6(2) no
C7 C8 H8A 108.2 no
C9 C8 H8A 108.2 no
C7 C8 H8B 108.2 no
C9 C8 H8B 108.2 no
H8A C8 H8B 107.3 no
C8 C9 S2 110.4(2) no
C8 C9 H9A 109.6 no
S2 C9 H9A 109.6 no
C8 C9 H9B 109.6 no
S2 C9 H9B 109.6 no
H9A C9 H9B 108.1 no
C11 C10 C15 121.2(3) no
C11 C10 S3 129.1(2) no
C15 C10 S3 109.7(2) no
C12 C11 C10 117.4(3) no
C12 C11 H11 121.3 no
C10 C11 H11 121.3 no
C11 C12 C13 121.7(3) no
C11 C12 H12 119.2 no
C13 C12 H12 119.2 no
C14 C13 C12 120.9(3) no
C14 C13 H13 119.5 no
C12 C13 H13 119.5 no
C13 C14 C15 118.6(3) no
C13 C14 H14 120.7 no
C15 C14 H14 120.7 no
C14 C15 N2 126.1(3) no
C14 C15 C10 120.1(3) no
N2 C15 C10 113.8(2) no
N2 C16 C17 125.7(3) no
N2 C16 S3 114.4(2) no
C17 C16 S3 119.8(2) no
C16 C17 C18 116.9(3) no
C16 C17 H17A 108.1 no
C18 C17 H17A 108.1 no
C16 C17 H17B 108.1 no
C18 C17 H17B 108.1 no
H17A C17 H17B 107.3 no
C17 C18 S2 117.5(2) no
C17 C18 H18A 107.9 no
S2 C18 H18A 107.9 no
C17 C18 H18B 107.9 no
S2 C18 H18B 107.9 no
H18A C18 H18B 107.2 no
C24 C19 C20 120.9(3) no
C24 C19 S4 109.8(2) no
C20 C19 S4 129.3(2) no
C21 C20 C19 117.7(3) no
C21 C20 H20 121.1 no
C19 C20 H20 121.1 no
C20 C21 C22 121.5(3) no
C20 C21 H21 119.2 no
C22 C21 H21 119.2 no
C23 C22 C21 120.9(3) no
C23 C22 H22 119.5 no
C21 C22 H22 119.5 no
C22 C23 C24 118.2(3) no
C22 C23 H23 120.9 no
C24 C23 H23 120.9 no
C19 C24 C23 120.7(3) no
C19 C24 N3 114.0(2) no
C23 C24 N3 125.3(2) no
N3 C25 C26 124.5(2) no
N3 C25 S4 115.1(2) no
C26 C25 S4 120.4(2) no
C25 C26 C27 113.8(2) no
C25 C26 H26A 108.8 no
C27 C26 H26A 108.8 no
C25 C26 H26B 108.8 no
C27 C26 H26B 108.8 no
H26A C26 H26B 107.7 no
C26 C27 S5 115.57(18) no
C26 C27 H27A 108.4 no
S5 C27 H27A 108.4 no
C26 C27 H27B 108.4 no
S5 C27 H27B 108.4 no
H27A C27 H27B 107.4 no
C29 C28 C33 121.3(2) no
C29 C28 S6 129.4(2) no
C33 C28 S6 109.27(19) no
C30 C29 C28 117.7(3) no
C30 C29 H29 121.2 no
C28 C29 H29 121.2 no
C29 C30 C31 121.7(3) no
C29 C30 H30 119.2 no
C31 C30 H30 119.2 no
C32 C31 C30 120.7(3) no
C32 C31 H31 119.7 no
C30 C31 H31 119.7 no
C31 C32 C33 118.5(2) no
C31 C32 H32 120.7 no
C33 C32 H32 120.7 no
N4 C33 C32 125.7(2) no
N4 C33 C28 114.1(2) no
C32 C33 C28 120.2(2) no
N4 C34 C35 124.4(2) no
N4 C34 S6 115.2(2) no
C35 C34 S6 120.3(2) no
C34 C35 C36 114.1(2) no
C34 C35 H35A 108.7 no
C36 C35 H35A 108.7 no
C34 C35 H35B 108.7 no
C36 C35 H35B 108.7 no
H35A C35 H35B 107.6 no
C35 C36 S5 115.1(2) no
C35 C36 H36A 108.5 no
S5 C36 H36A 108.5 no
C35 C36 H36B 108.5 no
S5 C36 H36B 108.5 no
H36A C36 H36B 107.5 no
N5 C37 C38 179.1(4) no
C37 C38 H38A 109.5 no
C37 C38 H38B 109.5 no
H38A C38 H38B 109.5 no
C37 C38 H38C 109.5 no
H38A C38 H38C 109.5 no
H38B C38 H38C 109.5 no
F4 P1 F5 90.08(10) no
F4 P1 F6 90.69(11) no
F5 P1 F6 179.08(11) no
F4 P1 F1 90.52(10) no
F5 P1 F1 90.28(10) no
F6 P1 F1 90.20(10) no
F4 P1 F3 179.40(12) no
F5 P1 F3 89.56(10) no
F6 P1 F3 89.66(11) no
F1 P1 F3 89.96(10) no
F4 P1 F2 89.59(9) no
F5 P1 F2 90.24(10) no
F6 P1 F2 89.27(10) no
F1 P1 F2 179.46(11) no
F3 P1 F2 89.94(9) no
F12 P2 F10 91.0(2) no
F12 P2 F11 177.55(18) no
F10 P2 F11 91.41(19) no
F12 P2 F9 90.13(16) no
F10 P2 F9 178.80(18) no
F11 P2 F9 87.42(15) no
F12 P2 F8 89.19(14) no
F10 P2 F8 91.36(12) no
F11 P2 F8 90.93(14) no
F9 P2 F8 88.92(11) no
F12 P2 F7 90.88(13) no
F10 P2 F7 88.57(12) no
F11 P2 F7 89.00(12) no
F9 P2 F7 91.15(11) no
F8 P2 F7 179.90(17) no
Cl1C C50 Cl2C 112(2) no
Cl1C C50 Cl1A 4.6(19) no
Cl2C C50 Cl1A 115.8(6) no
Cl1C C50 Cl2A 107.0(19) no
Cl2C C50 Cl2A 17.1(4) no
Cl1A C50 Cl2A 111.5(3) no
Cl1C C50 Cl1B 16(2) no
Cl2C C50 Cl1B 127.2(7) no
Cl1A C50 Cl1B 12.1(3) no
Cl2A C50 Cl1B 120.9(4) no
Cl1C C50 Cl2B 84.8(18) no
Cl2C C50 Cl2B 38.9(6) no
Cl1A C50 Cl2B 89.4(3) no
Cl2A C50 Cl2B 24.8(3) no
Cl1B C50 Cl2B 97.4(5) no
Cl1C Cl1B C50 39(4) no
Cl1B Cl1C C50 125(6) no
Cl2C Cl2A Cl2B 134(2) no
Cl2C Cl2A C50 69.3(17) no
Cl2B Cl2A C50 93.3(7) no
Cl2A Cl2B Cl2C 17.2(8) no
Cl2A Cl2B C50 62.0(6) no
Cl2C Cl2B C50 55.7(8) no
Cl2A Cl2C Cl2B 28.5(15) no
Cl2A Cl2C C50 93.5(19) no
Cl2B Cl2C C50 85.4(9) no

loop_
_geom_bond_atom_site_label_1
_geom_bond_atom_site_label_2
_geom_bond_distance
_geom_bond_publ_flag
Ag1 N2 2.225(2) yes
Ag1 N1 2.274(2) yes
Ag1 S5 2.5687(7) yes
Ag1 S2 2.5969(8) yes
Ag2 N3 2.170(2) yes
Ag2 N4 2.181(2) yes
Ag2 N5 2.553(3) yes
Ag2 S5 2.8191(7) yes
S1 C1 1.733(3) no
S1 C7 1.739(3) no
S2 C18 1.818(3) no
S2 C9 1.824(3) no
S3 C10 1.730(3) no
S3 C16 1.741(3) no
S4 C19 1.735(3) no
S4 C25 1.735(3) no
S5 C27 1.823(3) no
S5 C36 1.823(3) no
S6 C34 1.725(3) no
S6 C28 1.733(3) no
N1 C7 1.301(3) no
N1 C6 1.408(4) no
N2 C16 1.304(3) no
N2 C15 1.398(3) no
N3 C25 1.305(3) no
N3 C24 1.405(3) no
N4 C34 1.309(3) no
N4 C33 1.394(3) no
N5 C37 1.131(4) no
C1 C2 1.387(4) no
C1 C6 1.401(4) no
C2 C3 1.374(4) no
C2 H2 0.95 no
C3 C4 1.397(4) no
C3 H3 0.95 no
C4 C5 1.377(4) no
C4 H4 0.95 no
C5 C6 1.395(4) no
C5 H5 0.95 no
C7 C8 1.499(4) no
C8 C9 1.517(4) no
C8 H8A 0.99 no
C8 H8B 0.99 no
C9 H9A 0.99 no
C9 H9B 0.99 no
C10 C11 1.398(4) no
C10 C15 1.401(4) no
C11 C12 1.382(5) no
C11 H11 0.95 no
C12 C13 1.391(4) no
C12 H12 0.95 no
C13 C14 1.379(4) no
C13 H13 0.95 no
C14 C15 1.393(4) no
C14 H14 0.95 no
C16 C17 1.495(4) no
C17 C18 1.537(4) no
C17 H17A 0.99 no
C17 H17B 0.99 no
C18 H18A 0.99 no
C18 H18B 0.99 no
C19 C24 1.395(4) no
C19 C20 1.396(4) no
C20 C21 1.374(4) no
C20 H20 0.95 no
C21 C22 1.399(4) no
C21 H21 0.95 no
C22 C23 1.374(4) no
C22 H22 0.95 no
C23 C24 1.394(4) no
C23 H23 0.95 no
C25 C26 1.493(4) no
C26 C27 1.536(4) no
C26 H26A 0.99 no
C26 H26B 0.99 no
C27 H27A 0.99 no
C27 H27B 0.99 no
C28 C29 1.395(4) no
C28 C33 1.404(4) no
C29 C30 1.380(4) no
C29 H29 0.95 no
C30 C31 1.403(4) no
C30 H30 0.95 no
C31 C32 1.383(4) no
C31 H31 0.95 no
C32 C33 1.397(4) no
C32 H32 0.95 no
C34 C35 1.495(4) no
C35 C36 1.541(4) no
C35 H35A 0.99 no
C35 H35B 0.99 no
C36 H36A 0.99 no
C36 H36B 0.99 no
C37 C38 1.456(4) no
C38 H38A 0.98 no
C38 H38B 0.98 no
C38 H38C 0.98 no
P1 F1 1.6025(17) no
P1 F2 1.6103(17) no
P1 F3 1.6035(18) no
P1 F4 1.5924(18) no
P1 F5 1.5964(18) no
P1 F6 1.6014(19) no
P2 F7 1.6015(19) no
P2 F8 1.598(2) no
P2 F9 1.591(2) no
P2 F10 1.568(2) no
P2 F11 1.590(2) no
P2 F12 1.560(2) no
C50 Cl1C 1.43(4) no
C50 Cl2C 1.644(15) no
C50 Cl1A 1.753(5) no
C50 Cl2A 1.754(5) no
C50 Cl1B 1.841(12) no
C50 Cl2B 1.984(11) no
